data_2221521
loop_
_publ_author_name
'Fun, Hoong-Kun'
'Chantrapromma, Suchada'
'Maity, Annada C.'
'Chakrabarty, Rinku'
'Goswami, Shyamaprosad'

_publ_section_title
;
 <i>N</i>-[6-(Dibromomethyl)-2-pyridyl]-2,2-dimethylpropionamide
;
_journal_coeditor_code TK2385
_journal_issue 4
_journal_name_full 'Acta Crystallographica Section E'
_journal_page_first o725
_journal_paper_doi 10.1107/S1600536809007909
_journal_volume 65
_journal_year 2009
_chemical_formula_iupac 'C11 H14 Br2 N2 O'
_chemical_formula_moiety 'C11 H14 Br2 N2 O'
_chemical_formula_sum 'C11 H14 Br2 N2 O'
_chemical_formula_weight 350.06
_chemical_name_systematic
;
<i>N</i>-[6-(Dibromomethyl)-2-pyridyl]-2,2-dimethylpropionamide
;
_space_group_IT_number 14
_symmetry_cell_setting monoclinic
_symmetry_space_group_name_Hall '-P 2ybc'
_symmetry_space_group_name_H-M 'P 1 21/c 1'
_atom_sites_solution_hydrogens geom
_atom_sites_solution_primary direct
_atom_sites_solution_secondary difmap
_audit_creation_method SHELXL-97
_cell_angle_alpha 90
_cell_angle_beta 99.195(3)
_cell_angle_gamma 90
_cell_formula_units_Z 4
_cell_length_a 13.2936(7)
_cell_length_b 8.4660(3)
_cell_length_c 11.9638(6)
_cell_measurement_reflns_used 3863
_cell_measurement_temperature 100
_cell_measurement_theta_max 30.0
_cell_measurement_theta_min 1.6
_cell_volume 1329.15(11)
_computing_cell_refinement 'SAINT (Bruker, 2005)'
_computing_data_collection 'APEX2 (Bruker, 2005)'
_computing_data_reduction 'SAINT (Bruker, 2005)'
_computing_molecular_graphics 'SHELXTL (Sheldrick, 2008)'
_computing_publication_material
;
SHELXTL (Sheldrick, 2008) and PLATON (Spek, 2009)
;
_computing_structure_refinement 'SHELXTL (Sheldrick, 2008)'
_computing_structure_solution 'SHELXTL (Sheldrick, 2008)'
_diffrn_ambient_temperature 100
_diffrn_measured_fraction_theta_full 0.998
_diffrn_measured_fraction_theta_max 0.998
_diffrn_measurement_device_type 'Bruker APEXII CCD area-detector'
_diffrn_measurement_method '\f and \w'
_diffrn_radiation_monochromator graphite
_diffrn_radiation_source 'sealed tube'
_diffrn_radiation_type MoK\a
_diffrn_radiation_wavelength 0.71073
_diffrn_reflns_av_R_equivalents 0.039
_diffrn_reflns_av_sigmaI/netI 0.046
_diffrn_reflns_limit_h_max 18
_diffrn_reflns_limit_h_min -16
_diffrn_reflns_limit_k_max 11
_diffrn_reflns_limit_k_min -9
_diffrn_reflns_limit_l_max 16
_diffrn_reflns_limit_l_min -16
_diffrn_reflns_number 12087
_diffrn_reflns_theta_full 30.0
_diffrn_reflns_theta_max 30.0
_diffrn_reflns_theta_min 1.6
_diffrn_standards_number 0
_exptl_absorpt_coefficient_mu 6.081
_exptl_absorpt_correction_T_max 0.233
_exptl_absorpt_correction_T_min 0.114
_exptl_absorpt_correction_type multi-scan
_exptl_absorpt_process_details '(SADABS; Bruker, 2005)'
_exptl_crystal_colour Colorless
_exptl_crystal_density_diffrn 1.749
_exptl_crystal_density_method 'not measured'
_exptl_crystal_description Block
_exptl_crystal_F_000 688
_exptl_crystal_size_max 0.33
_exptl_crystal_size_mid 0.29
_exptl_crystal_size_min 0.24
_refine_diff_density_max 1.98
_refine_diff_density_min -1.13
_refine_ls_extinction_method none
_refine_ls_goodness_of_fit_ref 1.10
_refine_ls_hydrogen_treatment mixed
_refine_ls_matrix_type full
_refine_ls_number_parameters 152
_refine_ls_number_reflns 3863
_refine_ls_number_restraints 0
_refine_ls_restrained_S_all 1.10
_refine_ls_R_factor_all 0.074
_refine_ls_R_factor_gt 0.051
_refine_ls_shift/su_max_lt 0.001
_refine_ls_shift/su_mean 0.000
_refine_ls_structure_factor_coef Fsqd
_refine_ls_weighting_details 'calc w=1/[\s^2^(Fo^2^)+(0.0946P)^2^] where P=(Fo^2^+2Fc^2^)/3'
_refine_ls_weighting_scheme calc
_refine_ls_wR_factor_gt 0.136
_refine_ls_wR_factor_ref 0.153
_reflns_number_gt 2954
_reflns_number_total 3863
_reflns_threshold_expression I>2\s(I)
_cod_data_source_file tk2385.cif
_cod_data_source_block I
_cod_depositor_comments
;
The following automatic conversions were performed:
'_symmetry_cell_setting' value 'Monoclinic' changed to 'monoclinic'
according to '/home/saulius/struct/CIF-dictionaries/cif_core.dic'
dictionary named 'cif_core.dic' version 2.4.1 from 2010-06-29.

Automatic conversion script
Id: cif_fix_enum 1527 2010-12-29 10:47:43Z saulius 

The following automatic conversions were performed:

'_symmetry_cell_setting' value 'Monoclinic' changed to 'monoclinic'
according to /home/saulius/struct/CIF-dictionaries/cif_core.dic
dictionary named 'cif_core.dic' version 2.4.1 from 2010-06-29.

Automatic conversion script
Id: cif_fix_values 1715 2011-07-08 13:25:40Z adriana 
;
_cod_original_sg_symbol_H-M 'P 21/c'
_cod_database_code 2221521
_cod_database_fobs_code 2221521

loop_
_symmetry_equiv_pos_as_xyz
'x, y, z'
'-x, y+1/2, -z+1/2'
'-x, -y, -z'
'x, -y-1/2, z-1/2'

loop_
_atom_site_type_symbol
_atom_site_label
_atom_site_fract_x
_atom_site_fract_y
_atom_site_fract_z
_atom_site_U_iso_or_equiv
_atom_site_adp_type
_atom_site_calc_flag
_atom_site_refinement_flags
_atom_site_occupancy
_atom_site_disorder_assembly
_atom_site_disorder_group
Br Br1 -0.01634(3) 0.15918(5) 0.82585(4) 0.02738(15) Uani d . 1 . .
Br Br2 0.08741(3) 0.31287(5) 1.05799(4) 0.02696(15) Uani d . 1 . .
O O1 0.4376(2) 0.5484(4) 0.6250(3) 0.0403(9) Uani d . 1 . .
N N1 0.1855(2) 0.4274(4) 0.7746(3) 0.0188(6) Uani d . 1 . .
N N2 0.2728(3) 0.5490(4) 0.6511(3) 0.0233(7) Uani d . 1 . .
C C1 0.1747(3) 0.3175(4) 0.8522(4) 0.0205(8) Uani d . 1 . .
C C2 0.2499(3) 0.2067(5) 0.8910(4) 0.0250(9) Uani d . 1 . .
H H2A 0.2416 0.1345 0.9474 0.030 Uiso calc R 1 . .
C C3 0.3376(3) 0.2089(5) 0.8420(4) 0.0269(9) Uani d . 1 . .
H H3A 0.3887 0.1351 0.8643 0.032 Uiso calc R 1 . .
C C4 0.3500(3) 0.3196(4) 0.7602(4) 0.0230(8) Uani d . 1 . .
H H4A 0.4084 0.3216 0.7267 0.028 Uiso calc R 1 . .
C C5 0.2719(3) 0.4275(5) 0.7302(3) 0.0191(7) Uani d . 1 . .
C C6 0.3540(3) 0.6069(5) 0.6056(4) 0.0237(8) Uani d . 1 . .
C C7 0.3295(3) 0.7544(5) 0.5291(4) 0.0278(9) Uani d . 1 . .
C C8 0.3325(5) 0.8986(6) 0.6075(5) 0.0463(13) Uani d . 1 . .
H H8A 0.3962 0.9001 0.6584 0.070 Uiso calc R 1 . .
H H8B 0.2774 0.8923 0.6502 0.070 Uiso calc R 1 . .
H H8C 0.3260 0.9933 0.5629 0.070 Uiso calc R 1 . .
C C9 0.2253(4) 0.7427(6) 0.4534(5) 0.0441(14) Uani d . 1 . .
H H9A 0.2227 0.6484 0.4084 0.066 Uiso calc R 1 . .
H H9B 0.2152 0.8332 0.4045 0.066 Uiso calc R 1 . .
H H9C 0.1727 0.7391 0.4998 0.066 Uiso calc R 1 . .
C C10 0.4117(4) 0.7706(7) 0.4552(5) 0.0452(14) Uani d . 1 . .
H H10A 0.4150 0.6753 0.4124 0.068 Uiso calc R 1 . .
H H10B 0.4763 0.7887 0.5022 0.068 Uiso calc R 1 . .
H H10C 0.3959 0.8579 0.4043 0.068 Uiso calc R 1 . .
C C11 0.0748(3) 0.3265(4) 0.8950(3) 0.0212(8) Uani d . 1 . .
H H11A 0.0433 0.4283 0.8713 0.025 Uiso calc R 1 . .
H H1N2 0.224(3) 0.609(6) 0.638(4) 0.023(12) Uiso d . 1 . .

loop_
_atom_site_aniso_label
_atom_site_aniso_U_11
_atom_site_aniso_U_22
_atom_site_aniso_U_33
_atom_site_aniso_U_12
_atom_site_aniso_U_13
_atom_site_aniso_U_23
Br1 0.0269(2) 0.0317(3) 0.0252(2) -0.00904(17) 0.00912(17) -0.00740(16)
Br2 0.0314(3) 0.0321(3) 0.0176(2) 0.00285(17) 0.00477(17) 0.00017(15)
O1 0.0224(16) 0.0365(19) 0.064(3) 0.0035(14) 0.0128(16) 0.0234(17)
N1 0.0202(16) 0.0166(15) 0.0189(15) -0.0010(12) 0.0012(13) -0.0006(12)
N2 0.0215(17) 0.0221(17) 0.0271(18) 0.0045(14) 0.0064(14) 0.0044(14)
C1 0.0213(19) 0.0155(18) 0.025(2) -0.0025(14) 0.0030(16) -0.0011(14)
C2 0.027(2) 0.0176(18) 0.031(2) 0.0014(15) 0.0064(17) 0.0041(16)
C3 0.026(2) 0.0172(19) 0.037(2) 0.0033(16) 0.0029(18) 0.0031(17)
C4 0.0197(19) 0.0169(19) 0.033(2) 0.0014(14) 0.0070(17) 0.0001(15)
C5 0.0186(18) 0.0168(18) 0.0219(18) -0.0021(14) 0.0031(15) -0.0005(14)
C6 0.0211(19) 0.0207(19) 0.030(2) -0.0017(15) 0.0057(16) 0.0011(16)
C7 0.027(2) 0.024(2) 0.034(2) 0.0004(17) 0.0103(18) 0.0048(17)
C8 0.065(4) 0.022(2) 0.053(3) 0.003(2) 0.010(3) 0.000(2)
C9 0.043(3) 0.035(3) 0.051(3) -0.003(2) -0.004(2) 0.025(2)
C10 0.046(3) 0.043(3) 0.052(3) 0.012(2) 0.023(3) 0.022(3)
C11 0.024(2) 0.0194(19) 0.0206(19) -0.0010(15) 0.0044(15) -0.0021(14)

loop_
_atom_type_symbol
_atom_type_description
_atom_type_scat_dispersion_real
_atom_type_scat_dispersion_imag
_atom_type_scat_source
C C 0.0033 0.0016 'International Tables Vol C Tables 4.2.6.8 and 6.1.1.4'
H H 0.0000 0.0000 'International Tables Vol C Tables 4.2.6.8 and 6.1.1.4'
N N 0.0061 0.0033 'International Tables Vol C Tables 4.2.6.8 and 6.1.1.4'
O O 0.0106 0.0060 'International Tables Vol C Tables 4.2.6.8 and 6.1.1.4'
Br Br -0.2901 2.4595 'International Tables Vol C Tables 4.2.6.8 and 6.1.1.4'

loop_
_geom_angle_atom_site_label_1
_geom_angle_atom_site_label_2
_geom_angle_atom_site_label_3
_geom_angle_site_symmetry_1
_geom_angle_site_symmetry_3
_geom_angle
_geom_angle_publ_flag
C1 N1 C5 . . 117.9(3) ?
C6 N2 C5 . . 128.5(4) ?
C6 N2 H1N2 . . 110(3) ?
C5 N2 H1N2 . . 120(3) ?
N1 C1 C2 . . 123.2(4) ?
N1 C1 C11 . . 113.6(3) ?
C2 C1 C11 . . 123.2(4) ?
C3 C2 C1 . . 117.2(4) ?
C3 C2 H2A . . 121.4 ?
C1 C2 H2A . . 121.4 ?
C4 C3 C2 . . 120.7(4) ?
C4 C3 H3A . . 119.6 ?
C2 C3 H3A . . 119.6 ?
C3 C4 C5 . . 117.5(4) ?
C3 C4 H4A . . 121.3 ?
C5 C4 H4A . . 121.3 ?
N1 C5 C4 . . 123.4(4) ?
N1 C5 N2 . . 111.6(3) ?
C4 C5 N2 . . 124.9(4) ?
O1 C6 N2 . . 122.4(4) ?
O1 C6 C7 . . 123.0(4) ?
N2 C6 C7 . . 114.6(3) ?
C10 C7 C9 . . 109.2(4) ?
C10 C7 C8 . . 109.4(4) ?
C9 C7 C8 . . 110.2(4) ?
C10 C7 C6 . . 108.2(4) ?
C9 C7 C6 . . 112.4(4) ?
C8 C7 C6 . . 107.2(4) ?
C7 C8 H8A . . 109.5 ?
C7 C8 H8B . . 109.5 ?
H8A C8 H8B . . 109.5 ?
C7 C8 H8C . . 109.5 ?
H8A C8 H8C . . 109.5 ?
H8B C8 H8C . . 109.5 ?
C7 C9 H9A . . 109.5 ?
C7 C9 H9B . . 109.5 ?
H9A C9 H9B . . 109.5 ?
C7 C9 H9C . . 109.5 ?
H9A C9 H9C . . 109.5 ?
H9B C9 H9C . . 109.5 ?
C7 C10 H10A . . 109.5 ?
C7 C10 H10B . . 109.5 ?
H10A C10 H10B . . 109.5 ?
C7 C10 H10C . . 109.5 ?
H10A C10 H10C . . 109.5 ?
H10B C10 H10C . . 109.5 ?
C1 C11 Br2 . . 113.7(3) ?
C1 C11 Br1 . . 110.0(3) ?
Br2 C11 Br1 . . 109.32(19) ?
C1 C11 H11A . . 107.9 ?
Br2 C11 H11A . . 107.9 ?
Br1 C11 H11A . . 107.9 ?

loop_
_geom_bond_atom_site_label_1
_geom_bond_atom_site_label_2
_geom_bond_site_symmetry_2
_geom_bond_distance
_geom_bond_publ_flag
Br1 C11 . 1.959(4) ?
Br2 C11 . 1.934(4) ?
O1 C6 . 1.205(5) ?
N1 C1 . 1.338(5) ?
N1 C5 . 1.341(5) ?
N2 C6 . 1.374(5) ?
N2 C5 . 1.400(5) ?
N2 H1N2 . 0.82(5) ?
C1 C2 . 1.395(6) ?
C1 C11 . 1.500(6) ?
C2 C3 . 1.386(6) ?
C2 H2A . 0.9300 ?
C3 C4 . 1.384(6) ?
C3 H3A . 0.9300 ?
C4 C5 . 1.385(5) ?
C4 H4A . 0.9300 ?
C6 C7 . 1.551(6) ?
C7 C10 . 1.518(6) ?
C7 C9 . 1.532(7) ?
C7 C8 . 1.536(7) ?
C8 H8A . 0.9600 ?
C8 H8B . 0.9600 ?
C8 H8C . 0.9600 ?
C9 H9A . 0.9600 ?
C9 H9B . 0.9600 ?
C9 H9C . 0.9600 ?
C10 H10A . 0.9600 ?
C10 H10B . 0.9600 ?
C10 H10C . 0.9600 ?
C11 H11A . 0.9800 ?

loop_
_geom_hbond_atom_site_label_D
_geom_hbond_atom_site_label_H
_geom_hbond_atom_site_label_A
_geom_hbond_site_symmetry_A
_geom_hbond_distance_DH
_geom_hbond_distance_HA
_geom_hbond_distance_DA
_geom_hbond_angle_DHA
_geom_hbond_publ_flag
N2 H1N2 Br1 2_556 0.82(5) 2.89(4) 3.587(4) 144(4) y
C3 H3A O1 2_646 0.93 2.41 3.249(5) 151 y
C4 H4A O1 1_555 0.93 2.34 2.886(5) 117 y
C9 H9B N1 4_575 0.96 2.55 3.506(6) 179 y

loop_
_geom_torsion_atom_site_label_1
_geom_torsion_atom_site_label_2
_geom_torsion_atom_site_label_3
_geom_torsion_atom_site_label_4
_geom_torsion_site_symmetry_1
_geom_torsion_site_symmetry_2
_geom_torsion_site_symmetry_3
_geom_torsion_site_symmetry_4
_geom_torsion
_geom_torsion_publ_flag
C5 N1 C1 C2 . . . . 1.9(6) ?
C5 N1 C1 C11 . . . . -179.1(3) ?
N1 C1 C2 C3 . . . . -2.8(6) ?
C11 C1 C2 C3 . . . . 178.3(4) ?
C1 C2 C3 C4 . . . . 1.6(7) ?
C2 C3 C4 C5 . . . . 0.3(7) ?
C1 N1 C5 C4 . . . . 0.3(6) ?
C1 N1 C5 N2 . . . . -179.7(3) ?
C3 C4 C5 N1 . . . . -1.3(6) ?
C3 C4 C5 N2 . . . . 178.6(4) ?
C6 N2 C5 N1 . . . . 165.5(4) ?
C6 N2 C5 C4 . . . . -14.4(7) ?
C5 N2 C6 O1 . . . . 5.2(7) ?
C5 N2 C6 C7 . . . . -174.0(4) ?
O1 C6 C7 C10 . . . . 19.8(6) ?
N2 C6 C7 C10 . . . . -161.0(4) ?
O1 C6 C7 C9 . . . . 140.5(5) ?
N2 C6 C7 C9 . . . . -40.3(6) ?
O1 C6 C7 C8 . . . . -98.2(5) ?
N2 C6 C7 C8 . . . . 81.0(5) ?
N1 C1 C11 Br2 . . . . -133.6(3) ?
C2 C1 C11 Br2 . . . . 45.5(5) ?
N1 C1 C11 Br1 . . . . 103.5(3) ?
C2 C1 C11 Br1 . . . . -77.5(5) ?

loop_
_cod_related_entry_id
_cod_related_entry_database
_cod_related_entry_code
1 ChemSpider 24741894
